data_7721106
loop_
_publ_author_name
'Wessels, Vivien'
'Mikuta, Martina'
'H\"oppe, Henning A.'

_publ_section_title
;
 Weakly Coordinating Borophosphates -- Ca0.5M(H2O)2[B(PO4)2]&#x2022;H2O (M
 = Mg, Mn, Co, Zn, Cd)
;
_journal_name_full 'Dalton Transactions'
_journal_paper_doi 10.1039/D6DT00484A
_journal_year 2026
_chemical_formula_sum 'B1.5 Ca0.75 H9 Mg1.5 O16.5 P3'
_chemical_formula_weight 448.72
_space_group_crystal_system trigonal
_space_group_IT_number 154
_space_group_name_Hall 'P 32 2"'
_space_group_name_H-M_alt 'P 32 2 1'
_atom_sites_solution_hydrogens difmap
_audit_creation_method SHELXL-2018/3
_audit_update_record
;
2026-05-08 deposited with the CCDC.	2026-05-28 downloaded from the CCDC.
;
_cell_angle_alpha 90
_cell_angle_beta 90
_cell_angle_gamma 120
_cell_formula_units_Z 4
_cell_length_a 9.4505(7)
_cell_length_b 9.4505(7)
_cell_length_c 15.7298(13)
_cell_measurement_reflns_used 35037
_cell_measurement_temperature 300(2)
_cell_measurement_theta_max 29.977
_cell_measurement_theta_min 2.489
_cell_volume 1216.64(16)
_computing_structure_refinement 'SHELXL-2018/3 (Sheldrick, 2018)'
_computing_structure_solution 'SHELXT 2018/2 (Sheldrick, 2018)'
_diffrn_ambient_temperature 300(2)
_diffrn_measured_fraction_theta_full 1.000
_diffrn_measured_fraction_theta_max 1.000
_diffrn_measurement_device_type 'D8 Venture Bruker'
_diffrn_measurement_method 'generic phi and omega scans'
_diffrn_radiation_type MoK\a
_diffrn_radiation_wavelength 0.71073
_diffrn_reflns_av_R_equivalents 0.1628
_diffrn_reflns_av_unetI/netI 0.0593
_diffrn_reflns_Laue_measured_fraction_full 1.000
_diffrn_reflns_Laue_measured_fraction_max 1.000
_diffrn_reflns_limit_h_max 13
_diffrn_reflns_limit_h_min -13
_diffrn_reflns_limit_k_max 13
_diffrn_reflns_limit_k_min -13
_diffrn_reflns_limit_l_max 22
_diffrn_reflns_limit_l_min -22
_diffrn_reflns_number 34942
_diffrn_reflns_point_group_measured_fraction_full 1.000
_diffrn_reflns_point_group_measured_fraction_max 1.000
_diffrn_reflns_theta_full 25.242
_diffrn_reflns_theta_max 29.973
_diffrn_reflns_theta_min 2.489
_exptl_absorpt_coefficient_mu 0.985
_exptl_absorpt_correction_T_max 0.7361
_exptl_absorpt_correction_T_min 0.6848
_exptl_absorpt_correction_type multi-scan
_exptl_absorpt_process_details
;
 SADABS 2016/2: Krause, L., Herbst-Irmer, R., Sheldrick G.M. & Stalke D.,
 J. Appl. Cryst. 48 (2015) 3-10
;
_exptl_crystal_colour colourless
_exptl_crystal_density_diffrn 2.450
_exptl_crystal_description block
_exptl_crystal_F_000 906
_exptl_crystal_size_max 0.132
_exptl_crystal_size_mid 0.089
_exptl_crystal_size_min 0.072
_exptl_transmission_factor_max 0.7361
_exptl_transmission_factor_min 0.6848
_refine_diff_density_max 0.505
_refine_diff_density_min -0.471
_refine_diff_density_rms 0.080
_refine_ls_abs_structure_details
;
 Flack x determined using 681 quotients [(I+)-(I-)]/[(I+)+(I-)]
 (Parsons, Flack and Wagner, Acta Cryst. B69 (2013) 249-259).
;
_refine_ls_abs_structure_Flack -0.02(3)
_refine_ls_extinction_method none
_refine_ls_goodness_of_fit_ref 1.040
_refine_ls_hydrogen_treatment refxyz
_refine_ls_matrix_type full
_refine_ls_number_parameters 174
_refine_ls_number_reflns 2366
_refine_ls_number_restraints 12
_refine_ls_restrained_S_all 1.038
_refine_ls_R_factor_all 0.0357
_refine_ls_R_factor_gt 0.0285
_refine_ls_shift/su_max 0.006
_refine_ls_shift/su_mean 0.001
_refine_ls_structure_factor_coef Fsqd
_refine_ls_weighting_details 'w=1/[\s^2^(Fo^2^)+(0.0347P)^2^] where P=(Fo^2^+2Fc^2^)/3'
_refine_ls_weighting_scheme calc
_refine_ls_wR_factor_gt 0.0687
_refine_ls_wR_factor_ref 0.0697
_reflns_Friedel_coverage 0.722
_reflns_Friedel_fraction_full 1.000
_reflns_Friedel_fraction_max 1.000
_reflns_number_gt 1926
_reflns_number_total 2366
_reflns_threshold_expression 'I > 2\s(I)'
_cod_data_source_file d6dt00484a2.cif
_cod_data_source_block mo_MM10_2_0m_a
_cod_original_cell_volume 1216.6(2)
_cod_original_formula_sum 'B1.50 H9 Ca0.75 Mg1.50 O16.50 P3'
_cod_database_code 7721106
_shelx_shelxl_version_number 2018/3
_shelx_space_group_comment
;
The symmetry employed for this shelxl refinement is uniquely defined
by the following loop, which should always be used as a source of
symmetry information in preference to the above space-group names.
They are only intended as comments.
;

loop_
_space_group_symop_operation_xyz
'x, y, z'
'-y, x-y, z+2/3'
'-x+y, -x, z+1/3'
'y, x, -z'
'-x, -x+y, -z+2/3'
'x-y, -y, -z+1/3'

loop_
_atom_site_label
_atom_site_type_symbol
_atom_site_fract_x
_atom_site_fract_y
_atom_site_fract_z
_atom_site_U_iso_or_equiv
_atom_site_adp_type
_atom_site_occupancy
_atom_site_site_symmetry_order
_atom_site_calc_flag
_atom_site_refinement_flags_posn
_atom_site_refinement_flags_adp
_atom_site_refinement_flags_occupancy
_atom_site_disorder_assembly
_atom_site_disorder_group
Mg1 Mg 0.89782(13) 0.44890(16) 0.58336(7) 0.0126(3) Uani 1 1 d . . . . .
Ca1A Ca 0.8891(4) 0.2498(4) 0.74382(17) 0.0202(4) Uani 0.2563(17) 1 d . . P . .
Ca1B Ca 0.7514(4) 0.1108(5) 0.75595(18) 0.0202(4) Uani 0.2437(17) 1 d . . P . .
P1 P 0.82964(11) 0.61300(10) 0.74707(5) 0.0085(2) Uani 1 1 d . . . . .
P2 P 0.78303(11) 0.61304(10) 1.08612(5) 0.0086(2) Uani 1 1 d . . . . .
O1 O 0.7073(3) 0.1955(3) 0.61647(16) 0.0205(6) Uani 1 1 d D . . . .
H11 H 0.601(3) 0.190(5) 0.6117(19) 0.025 Uiso 1 1 d D U . . .
H12 H 0.714(4) 0.166(5) 0.6759(11) 0.025 Uiso 1 1 d D U . . .
O2 O 0.7072(3) 0.5119(3) 0.54972(15) 0.0199(6) Uani 1 1 d D . . . .
H21 H 0.616(3) 0.409(3) 0.5283(19) 0.024 Uiso 1 1 d D U . . .
H22 H 0.668(4) 0.527(4) 0.6059(13) 0.024 Uiso 1 1 d D U . . .
O11 O 0.8193(3) 0.5833(3) 0.84547(13) 0.0105(5) Uani 1 1 d . . . . .
O12 O 0.8588(3) 0.4848(3) 0.70781(14) 0.0162(6) Uani 1 1 d . . . . .
O13 O 0.6817(3) 0.6169(3) 0.71478(14) 0.0149(5) Uani 1 1 d . . . . .
O14 O 0.9782(3) 0.7878(3) 0.73164(14) 0.0112(5) Uani 1 1 d . . . . .
O21 O 0.7644(3) 0.5839(3) 0.98784(12) 0.0106(5) Uani 1 1 d . . . . .
O22 O 0.7873(3) 0.8086(3) 0.89901(13) 0.0103(5) Uani 1 1 d . . . . .
O23 O 0.6260(3) 0.4848(3) 1.12533(14) 0.0160(6) Uani 1 1 d . . . . .
O24 O 0.9357(3) 0.6178(3) 1.11842(14) 0.0142(5) Uani 1 1 d . . . . .
B1 B 0.8494(5) 0.6977(4) 0.9169(2) 0.0090(7) Uani 1 1 d . . . . .
O3 O 0.8513(6) 1.000000 0.666667 0.0661(18) Uani 1 2 d DS T P . .
H31 H 0.766(9) 0.992(11) 0.707(5) 0.079 Uiso 0.5 1 d D U P . .
H32 H 0.838(13) 0.888(6) 0.669(6) 0.079 Uiso 0.5 1 d D U P . .
O4 O 0.8510(6) 0.8510(6) 0.500000 0.0703(18) Uani 1 2 d DS T P . .
H41 H 0.898(12) 0.969(4) 0.487(7) 0.084 Uiso 0.5 1 d D U P . .
H42 H 0.945(8) 0.832(12) 0.492(8) 0.084 Uiso 0.5 1 d D U P . .

loop_
_atom_site_aniso_label
_atom_site_aniso_U_11
_atom_site_aniso_U_22
_atom_site_aniso_U_33
_atom_site_aniso_U_23
_atom_site_aniso_U_13
_atom_site_aniso_U_12
Mg1 0.0099(5) 0.0134(7) 0.0139(5) -0.0055(4) 0.0001(4) 0.0054(6)
Ca1A 0.0248(12) 0.0264(12) 0.0130(8) -0.0001(8) 0.0001(8) 0.0155(9)
Ca1B 0.0248(12) 0.0264(12) 0.0130(8) -0.0001(8) 0.0001(8) 0.0155(9)
P1 0.0086(5) 0.0086(4) 0.0069(3) -0.0011(3) 0.0004(3) 0.0031(4)
P2 0.0113(5) 0.0082(4) 0.0066(3) 0.0008(3) 0.0018(3) 0.0050(4)
O1 0.0150(15) 0.0237(15) 0.0221(13) -0.0058(11) -0.0005(11) 0.0092(13)
O2 0.0160(15) 0.0187(15) 0.0216(13) -0.0083(11) -0.0007(11) 0.0062(13)
O11 0.0131(13) 0.0087(12) 0.0075(9) 0.0004(8) 0.0020(9) 0.0037(10)
O12 0.0215(15) 0.0154(14) 0.0124(11) -0.0028(10) 0.0021(10) 0.0097(12)
O13 0.0101(12) 0.0208(14) 0.0113(10) -0.0025(10) -0.0018(9) 0.0058(11)
O14 0.0088(12) 0.0116(13) 0.0113(10) 0.0027(9) -0.0008(9) 0.0038(11)
O21 0.0153(13) 0.0085(12) 0.0042(9) -0.0003(8) 0.0029(8) 0.0032(11)
O22 0.0100(13) 0.0116(13) 0.0109(10) 0.0013(9) 0.0012(9) 0.0067(11)
O23 0.0162(13) 0.0119(14) 0.0139(11) 0.0013(9) 0.0056(10) 0.0025(11)
O24 0.0172(14) 0.0193(14) 0.0127(11) 0.0006(10) -0.0017(10) 0.0141(12)
B1 0.0098(19) 0.0114(17) 0.0068(13) -0.0013(14) 0.0013(13) 0.0060(17)
O3 0.039(3) 0.030(3) 0.127(6) 0.015(4) 0.0075(18) 0.0151(16)
O4 0.040(3) 0.040(3) 0.140(6) 0.0072(19) -0.0072(19) 0.027(3)

loop_
_atom_type_symbol
_atom_type_description
_atom_type_scat_dispersion_real
_atom_type_scat_dispersion_imag
_atom_type_scat_source
B B 0.0013 0.0007 'International Tables Vol C Tables 4.2.6.8 and 6.1.1.4'
H H 0.0000 0.0000 'International Tables Vol C Tables 4.2.6.8 and 6.1.1.4'
O O 0.0106 0.0060 'International Tables Vol C Tables 4.2.6.8 and 6.1.1.4'
P P 0.1023 0.0942 'International Tables Vol C Tables 4.2.6.8 and 6.1.1.4'
Ca Ca 0.2262 0.3064 'International Tables Vol C Tables 4.2.6.8 and 6.1.1.4'
Mg Mg 0.0486 0.0363 'International Tables Vol C Tables 4.2.6.8 and 6.1.1.4'

loop_
_geom_angle_atom_site_label_1
_geom_angle_atom_site_label_2
_geom_angle_atom_site_label_3
_geom_angle
_geom_angle_site_symmetry_1
_geom_angle_site_symmetry_3
_geom_angle_publ_flag
O13 Mg1 O24 96.10(11) 6_666 5_766 ?
O13 Mg1 O12 91.25(11) 6_666 . ?
O24 Mg1 O12 100.66(11) 5_766 . ?
O13 Mg1 O23 100.76(10) 6_666 3_664 ?
O24 Mg1 O23 91.28(11) 5_766 3_664 ?
O12 Mg1 O23 162.11(11) . 3_664 ?
O13 Mg1 O1 86.64(11) 6_666 . ?
O24 Mg1 O1 176.89(12) 5_766 . ?
O12 Mg1 O1 80.72(10) . . ?
O23 Mg1 O1 86.74(11) 3_664 . ?
O13 Mg1 O2 177.14(11) 6_666 . ?
O24 Mg1 O2 86.39(12) 5_766 . ?
O12 Mg1 O2 86.92(10) . . ?
O23 Mg1 O2 80.53(10) 3_664 . ?
O1 Mg1 O2 90.90(10) . . ?
O13 Mg1 Ca1A 52.33(9) 6_666 . ?
O24 Mg1 Ca1A 129.98(10) 5_766 . ?
O12 Mg1 Ca1A 51.39(9) . . ?
O23 Mg1 Ca1A 128.11(11) 3_664 . ?
O1 Mg1 Ca1A 53.02(9) . . ?
O2 Mg1 Ca1A 124.90(10) . . ?
O13 Mg1 Ca1B 129.97(10) 6_666 2_654 ?
O24 Mg1 Ca1B 52.19(10) 5_766 2_654 ?
O12 Mg1 Ca1B 127.98(11) . 2_654 ?
O23 Mg1 Ca1B 51.49(10) 3_664 2_654 ?
O1 Mg1 Ca1B 124.79(11) . 2_654 ?
O2 Mg1 Ca1B 52.79(9) . 2_654 ?
Ca1A Mg1 Ca1B 177.40(9) . 2_654 ?
O13 Mg1 Ca1B 64.61(9) 6_666 . ?
O24 Mg1 Ca1B 147.41(9) 5_766 . ?
O12 Mg1 Ca1B 56.58(9) . . ?
O23 Mg1 Ca1B 117.07(10) 3_664 . ?
O1 Mg1 Ca1B 35.49(8) . . ?
O2 Mg1 Ca1B 112.54(9) . . ?
Ca1A Mg1 Ca1B 17.88(7) . . ?
Ca1B Mg1 Ca1B 159.71(8) 2_654 . ?
O13 Mg1 Ca1A 147.42(9) 6_666 2_654 ?
O24 Mg1 Ca1A 64.66(9) 5_766 2_654 ?
O12 Mg1 Ca1A 117.10(10) . 2_654 ?
O23 Mg1 Ca1A 56.46(9) 3_664 2_654 ?
O1 Mg1 Ca1A 112.22(9) . 2_654 ?
O2 Mg1 Ca1A 35.25(8) . 2_654 ?
Ca1A Mg1 Ca1A 159.56(8) . 2_654 ?
Ca1B Mg1 Ca1A 17.94(7) 2_654 2_654 ?
Ca1B Mg1 Ca1A 143.90(7) . 2_654 ?
Ca1B Ca1A O4 85.7(2) . 3_665 ?
Ca1B Ca1A O2 78.1(2) . 3_665 ?
O4 Ca1A O2 76.51(12) 3_665 3_665 ?
Ca1B Ca1A O12 115.6(3) . . ?
O4 Ca1A O12 145.80(19) 3_665 . ?
O2 Ca1A O12 81.92(13) 3_665 . ?
Ca1B Ca1A O13 134.2(2) . 6_666 ?
O4 Ca1A O13 112.37(15) 3_665 6_666 ?
O2 Ca1A O13 145.42(17) 3_665 6_666 ?
O12 Ca1A O13 72.95(11) . 6_666 ?
Ca1B Ca1A O3 62.0(2) . 1_545 ?
O4 Ca1A O3 77.34(17) 3_665 1_545 ?
O2 Ca1A O3 133.34(16) 3_665 1_545 ?
O12 Ca1A O3 135.62(14) . 1_545 ?
O13 Ca1A O3 80.68(12) 6_666 1_545 ?
Ca1B Ca1A O1 71.3(2) . . ?
O4 Ca1A O1 146.3(2) 3_665 . ?
O2 Ca1A O1 120.15(16) 3_665 . ?
O12 Ca1A O1 67.84(11) . . ?
O13 Ca1A O1 71.73(11) 6_666 . ?
O3 Ca1A O1 70.30(14) 1_545 . ?
Ca1B Ca1A O2 155.0(2) . 6_666 ?
O4 Ca1A O2 71.02(14) 3_665 6_666 ?
O2 Ca1A O2 87.48(14) 3_665 6_666 ?
O12 Ca1A O2 81.92(13) . 6_666 ?
O13 Ca1A O2 66.10(11) 6_666 6_666 ?
O3 Ca1A O2 118.94(19) 1_545 6_666 ?
O1 Ca1A O2 133.64(15) . 6_666 ?
Ca1B Ca1A Mg1 115.6(2) . . ?
O4 Ca1A Mg1 152.83(15) 3_665 . ?
O2 Ca1A Mg1 122.57(14) 3_665 . ?
O12 Ca1A Mg1 40.99(7) . . ?
O13 Ca1A Mg1 40.71(7) 6_666 . ?
O3 Ca1A Mg1 97.12(9) 1_545 . ?
O1 Ca1A Mg1 44.79(8) . . ?
O2 Ca1A Mg1 89.45(11) 6_666 . ?
Ca1B Ca1A Ca1A 109.9(2) . 5_766 ?
O4 Ca1A Ca1A 41.39(14) 3_665 5_766 ?
O2 Ca1A Ca1A 52.94(9) 3_665 5_766 ?
O12 Ca1A Ca1A 104.47(9) . 5_766 ?
O13 Ca1A Ca1A 110.75(18) 6_666 5_766 ?
O3 Ca1A Ca1A 118.18(12) 1_545 5_766 ?
O1 Ca1A Ca1A 171.23(12) . 5_766 ?
O2 Ca1A Ca1A 45.88(10) 6_666 5_766 ?
Mg1 Ca1A Ca1A 131.81(12) . 5_766 ?
Ca1B Ca1A Mg1 46.95(18) . 3_665 ?
O4 Ca1A Mg1 83.25(9) 3_665 3_665 ?
O2 Ca1A Mg1 31.86(8) 3_665 3_665 ?
O12 Ca1A Mg1 92.26(11) . 3_665 ?
O13 Ca1A Mg1 164.01(14) 6_666 3_665 ?
O3 Ca1A Mg1 107.17(13) 1_545 3_665 ?
O1 Ca1A Mg1 97.39(12) . 3_665 ?
O2 Ca1A Mg1 118.82(10) 6_666 3_665 ?
Mg1 Ca1A Mg1 123.43(10) . 3_665 ?
Ca1A Ca1A Mg1 78.31(10) 5_766 3_665 ?
Ca1B Ca1A Ca1B 51.71(17) . 6_556 ?
O4 Ca1A Ca1B 104.50(17) 3_665 6_556 ?
O2 Ca1A Ca1B 129.04(15) 3_665 6_556 ?
O12 Ca1A Ca1B 109.70(11) . 6_556 ?
O13 Ca1A Ca1B 82.60(11) 6_666 6_556 ?
O3 Ca1A Ca1B 30.34(14) 1_545 6_556 ?
O1 Ca1A Ca1B 41.88(9) . 6_556 ?
O2 Ca1A Ca1B 142.12(14) 6_666 6_556 ?
Mg1 Ca1A Ca1B 79.14(8) . 6_556 ?
Ca1A Ca1A Ca1B 145.71(7) 5_766 6_556 ?
Mg1 Ca1A Ca1B 97.19(9) 3_665 6_556 ?
Ca1B Ca1A H12 54.0(9) . . ?
O4 Ca1A H12 135.7(11) 3_665 . ?
O2 Ca1A H12 107.6(9) 3_665 . ?
O12 Ca1A H12 76.1(11) . . ?
O13 Ca1A H12 89.3(8) 6_666 . ?
O3 Ca1A H12 68.4(12) 1_545 . ?
O1 Ca1A H12 18.0(8) . . ?
O2 Ca1A H12 151.1(9) 6_666 . ?
Mg1 Ca1A H12 61.6(9) . . ?
Ca1A Ca1A H12 159.4(9) 5_766 . ?
Mg1 Ca1A H12 81.1(8) 3_665 . ?
Ca1B Ca1A H12 38.0(12) 6_556 . ?
Ca1B Ca1A H31 38.9(6) . 1_545 ?
O4 Ca1A H31 78(3) 3_665 1_545 ?
O2 Ca1A H31 113.0(12) 3_665 1_545 ?
O12 Ca1A H31 135(3) . 1_545 ?
O13 Ca1A H31 101.6(12) 6_666 1_545 ?
O3 Ca1A H31 23.1(5) 1_545 1_545 ?
O1 Ca1A H31 68(3) . 1_545 ?
O2 Ca1A H31 137.7(18) 6_666 1_545 ?
Mg1 Ca1A H31 107(2) . 1_545 ?
Ca1A Ca1A H31 118(3) 5_766 1_545 ?
Mg1 Ca1A H31 84.5(7) 3_665 1_545 ?
Ca1B Ca1A H31 28(2) 6_556 1_545 ?
H12 Ca1A H31 59(3) . 1_545 ?
Ca1B Ca1A H32 84.6(9) . 6_666 ?
O4 Ca1A H32 77(2) 3_665 6_666 ?
O2 Ca1A H32 149(2) 3_665 6_666 ?
O12 Ca1A H32 129(2) . 6_666 ?
O13 Ca1A H32 61.2(15) 6_666 6_666 ?
O3 Ca1A H32 22.6(9) 1_545 6_666 ?
O1 Ca1A H32 77(2) . 6_666 ?
O2 Ca1A H32 98.5(12) 6_666 6_666 ?
Mg1 Ca1A H32 88(2) . 6_666 ?
Ca1A Ca1A H32 112(2) 5_766 6_666 ?
Mg1 Ca1A H32 128.9(11) 3_665 6_666 ?
Ca1B Ca1A H32 45.6(16) 6_556 6_666 ?
H12 Ca1A H32 81(2) . 6_666 ?
H31 Ca1A H32 45.7(10) 1_545 6_666 ?
Ca1B Ca1A H42 60.1(7) . 3_665 ?
O4 Ca1A H42 25.7(7) 3_665 3_665 ?
O2 Ca1A H42 76(3) 3_665 3_665 ?
O12 Ca1A H42 158(3) . 3_665 ?
O13 Ca1A H42 127(3) 6_666 3_665 ?
O3 Ca1A H42 64(3) 1_545 3_665 ?
O1 Ca1A H42 124.4(16) . 3_665 ?
O2 Ca1A H42 96.7(8) 6_666 3_665 ?
Mg1 Ca1A H42 161(3) . 3_665 ?
Ca1A Ca1A H42 61.4(18) 5_766 3_665 ?
Mg1 Ca1A H42 69(2) 3_665 3_665 ?
Ca1B Ca1A H42 85(2) 6_556 3_665 ?
H12 Ca1A H42 110.7(15) . 3_665 ?
H31 Ca1A H42 57(3) 1_545 3_665 ?
H32 Ca1A H42 74(4) 6_666 3_665 ?
Ca1A Ca1B O3 86.4(2) . 1_545 ?
Ca1A Ca1B O1 77.8(2) . . ?
O3 Ca1B O1 76.66(13) 1_545 . ?
Ca1A Ca1B O23 114.7(3) . 2_654 ?
O3 Ca1B O23 145.6(2) 1_545 2_654 ?
O1 Ca1B O23 81.66(14) . 2_654 ?
Ca1A Ca1B O24 134.3(2) . 4_547 ?
O3 Ca1B O24 112.54(17) 1_545 4_547 ?
O1 Ca1B O24 145.22(18) . 4_547 ?
O23 Ca1B O24 72.82(11) 2_654 4_547 ?
Ca1A Ca1B O4 62.6(2) . 3_665 ?
O3 Ca1B O4 77.67(17) 1_545 3_665 ?
O1 Ca1B O4 133.67(16) . 3_665 ?
O23 Ca1B O4 135.45(15) 2_654 3_665 ?
O24 Ca1B O4 80.62(12) 4_547 3_665 ?
Ca1A Ca1B O2 71.0(2) . 3_665 ?
O3 Ca1B O2 146.7(2) 1_545 3_665 ?
O1 Ca1B O2 119.88(17) . 3_665 ?
O23 Ca1B O2 67.67(12) 2_654 3_665 ?
O24 Ca1B O2 71.60(11) 4_547 3_665 ?
O4 Ca1B O2 70.32(14) 3_665 3_665 ?
Ca1A Ca1B O1 155.7(2) . 6_556 ?
O3 Ca1B O1 71.23(14) 1_545 6_556 ?
O1 Ca1B O1 87.58(14) . 6_556 ?
O23 Ca1B O1 81.62(13) 2_654 6_556 ?
O24 Ca1B O1 65.97(12) 4_547 6_556 ?
O4 Ca1B O1 119.1(2) 3_665 6_556 ?
O2 Ca1B O1 133.26(15) 3_665 6_556 ?
Ca1A Ca1B Mg1 115.1(2) . 3_665 ?
O3 Ca1B Mg1 152.84(16) 1_545 3_665 ?
O1 Ca1B Mg1 122.24(15) . 3_665 ?
O23 Ca1B Mg1 40.92(7) 2_654 3_665 ?
O24 Ca1B Mg1 40.58(7) 4_547 3_665 ?
O4 Ca1B Mg1 97.03(10) 3_665 3_665 ?
O2 Ca1B Mg1 44.73(8) 3_665 3_665 ?
O1 Ca1B Mg1 89.08(11) 6_556 3_665 ?
Ca1A Ca1B Ca1B 110.2(2) . 6_556 ?
O3 Ca1B Ca1B 41.28(15) 1_545 6_556 ?
O1 Ca1B Ca1B 53.07(10) . 6_556 ?
O23 Ca1B Ca1B 104.41(9) 2_654 6_556 ?
O24 Ca1B Ca1B 110.85(19) 4_547 6_556 ?
O4 Ca1B Ca1B 118.39(13) 3_665 6_556 ?
O2 Ca1B Ca1B 171.02(12) 3_665 6_556 ?
O1 Ca1B Ca1B 46.12(11) 6_556 6_556 ?
Mg1 Ca1B Ca1B 131.70(12) 3_665 6_556 ?
Ca1A Ca1B Mg1 46.56(18) . . ?
O3 Ca1B Mg1 83.42(9) 1_545 . ?
O1 Ca1B Mg1 31.89(8) . . ?
O23 Ca1B Mg1 92.06(12) 2_654 . ?
O24 Ca1B Mg1 163.65(14) 4_547 . ?
O4 Ca1B Mg1 107.36(14) 3_665 . ?
O2 Ca1B Mg1 97.22(13) 3_665 . ?
O1 Ca1B Mg1 118.98(11) 6_556 . ?
Mg1 Ca1B Mg1 123.20(11) 3_665 . ?
Ca1B Ca1B Mg1 78.42(11) 6_556 . ?
Ca1A Ca1B Ca1A 117.5(2) . 6_556 ?
O3 Ca1B Ca1A 34.83(13) 1_545 6_556 ?
O1 Ca1B Ca1A 71.04(10) . 6_556 ?
O23 Ca1B Ca1A 112.47(13) 2_654 6_556 ?
O24 Ca1B Ca1A 97.10(13) 4_547 6_556 ?
O4 Ca1B Ca1A 105.68(18) 3_665 6_556 ?
O2 Ca1B Ca1A 168.35(15) 3_665 6_556 ?
O1 Ca1B Ca1A 38.41(8) 6_556 6_556 ?
Mg1 Ca1B Ca1A 127.36(12) 3_665 6_556 ?
Ca1B Ca1B Ca1A 18.07(7) 6_556 6_556 ?
Mg1 Ca1B Ca1A 94.42(8) . 6_556 ?
Ca1A Ca1B H12 79.5(14) . . ?
O3 Ca1B H12 82.0(13) 1_545 . ?
O1 Ca1B H12 5.6(13) . . ?
O23 Ca1B H12 76.1(12) 2_654 . ?
O24 Ca1B H12 141.6(13) 4_547 . ?
O4 Ca1B H12 137.7(13) 3_665 . ?
O2 Ca1B H12 116.0(15) 3_665 . ?
O1 Ca1B H12 87.8(15) 6_556 . ?
Mg1 Ca1B H12 116.7(13) 3_665 . ?
Ca1B Ca1B H12 56.5(15) 6_556 . ?
Mg1 Ca1B H12 33.0(14) . . ?
Ca1A Ca1B H12 74.5(15) 6_556 . ?
Ca1A Ca1B H31 106(3) . 1_545 ?
O3 Ca1B H31 19(3) 1_545 1_545 ?
O1 Ca1B H31 83(4) . 1_545 ?
O23 Ca1B H31 132(3) 2_654 1_545 ?
O24 Ca1B H31 97(3) 4_547 1_545 ?
O4 Ca1B H31 86(4) 3_665 1_545 ?
O2 Ca1B H31 155(4) 3_665 1_545 ?
O1 Ca1B H31 53(3) 6_556 1_545 ?
Mg1 Ca1B H31 135(3) 3_665 1_545 ?
Ca1B Ca1B H31 34(4) 6_556 1_545 ?
Mg1 Ca1B H31 98(3) . 1_545 ?
Ca1A Ca1B H31 20(4) 6_556 1_545 ?
H12 Ca1B H31 87(4) . 1_545 ?
Ca1A Ca1B H32 61.5(10) . 6_666 ?
O3 Ca1B H32 24.9(10) 1_545 6_666 ?
O1 Ca1B H32 73(2) . 6_666 ?
O23 Ca1B H32 155(2) 2_654 6_666 ?
O24 Ca1B H32 128.9(19) 4_547 6_666 ?
O4 Ca1B H32 67(2) 3_665 6_666 ?
O2 Ca1B H32 126.5(14) 3_665 6_666 ?
O1 Ca1B H32 95.9(11) 6_556 6_666 ?
Mg1 Ca1B H32 164(2) 3_665 6_666 ?
Ca1B Ca1B H32 59.2(15) 6_556 6_666 ?
Mg1 Ca1B H32 67.3(19) . 6_666 ?
Ca1A Ca1B H32 58.3(11) 6_556 6_666 ?
H12 Ca1B H32 79(3) . 6_666 ?
H31 Ca1B H32 44(3) 1_545 6_666 ?
Ca1A Ca1B H42 83.9(14) . 3_665 ?
O3 Ca1B H42 75(3) 1_545 3_665 ?
O1 Ca1B H42 147(3) . 3_665 ?
O23 Ca1B H42 132(3) 2_654 3_665 ?
O24 Ca1B H42 64(3) 4_547 3_665 ?
O4 Ca1B H42 21.5(13) 3_665 3_665 ?
O2 Ca1B H42 79(3) 3_665 3_665 ?
O1 Ca1B H42 98.7(14) 6_556 3_665 ?
Mg1 Ca1B H42 91(3) 3_665 3_665 ?
Ca1B Ca1B H42 110(3) 6_556 3_665 ?
Mg1 Ca1B H42 127(2) . 3_665 ?
Ca1A Ca1B H42 94(3) 6_556 3_665 ?
H12 Ca1B H42 152(3) . 3_665 ?
H31 Ca1B H42 76(5) 1_545 3_665 ?
H32 Ca1B H42 73(4) 6_666 3_665 ?
O12 P1 O13 115.36(15) . . ?
O12 P1 O14 110.99(15) . . ?
O13 P1 O14 106.06(15) . . ?
O12 P1 O11 106.34(13) . . ?
O13 P1 O11 111.24(13) . . ?
O14 P1 O11 106.59(12) . . ?
O23 P2 O24 115.48(15) . . ?
O23 P2 O22 111.11(14) . 4_557 ?
O24 P2 O22 106.11(14) . 4_557 ?
O23 P2 O21 106.57(14) . . ?
O24 P2 O21 111.09(13) . . ?
O22 P2 O21 106.16(12) 4_557 . ?
Mg1 O1 Ca1B 112.63(14) . . ?
Mg1 O1 Ca1A 82.19(12) . . ?
Ca1B O1 Ca1A 30.84(10) . . ?
Mg1 O1 Ca1B 136.82(14) . 6_556 ?
Ca1B O1 Ca1B 80.81(14) . 6_556 ?
Ca1A O1 Ca1B 99.72(12) . 6_556 ?
Mg1 O1 H11 107(2) . . ?
Ca1B O1 H11 112.9(17) . . ?
Ca1A O1 H11 130.4(18) . . ?
Ca1B O1 H11 104(2) 6_556 . ?
Mg1 O1 H12 113(2) . . ?
Ca1B O1 H12 8.4(19) . . ?
Ca1A O1 H12 34(2) . . ?
Ca1B O1 H12 86(2) 6_556 . ?
H11 O1 H12 105.2(17) . . ?
Mg1 O2 Ca1A 112.89(14) . 2_654 ?
Mg1 O2 Ca1B 82.48(12) . 2_654 ?
Ca1A O2 Ca1B 30.89(10) 2_654 2_654 ?
Mg1 O2 Ca1A 136.73(13) . 6_566 ?
Ca1A O2 Ca1A 81.18(13) 2_654 6_566 ?
Ca1B O2 Ca1A 99.82(13) 2_654 6_566 ?
Mg1 O2 H21 104(2) . . ?
Ca1A O2 H21 92(2) 2_654 . ?
Ca1B O2 H21 104.8(18) 2_654 . ?
Ca1A O2 H21 117(2) 6_566 . ?
Mg1 O2 H22 104(2) . . ?
Ca1A O2 H22 135(2) 2_654 . ?
Ca1B O2 H22 148(2) 2_654 . ?
Ca1A O2 H22 54(2) 6_566 . ?
H21 O2 H22 104.0(17) . . ?
B1 O11 P1 130.1(2) . . ?
P1 O12 Mg1 130.23(15) . . ?
P1 O12 Ca1A 142.14(15) . . ?
Mg1 O12 Ca1A 87.62(11) . . ?
P1 O13 Mg1 140.71(14) . 6_566 ?
P1 O13 Ca1A 132.02(16) . 6_566 ?
Mg1 O13 Ca1A 86.96(12) 6_566 6_566 ?
B1 O14 P1 128.4(2) 5_766 . ?
B1 O21 P2 130.2(2) . . ?
B1 O22 P2 129.2(2) . 4_557 ?
P2 O23 Mg1 130.20(15) . 2_655 ?
P2 O23 Ca1B 142.19(15) . 3_665 ?
Mg1 O23 Ca1B 87.59(12) 2_655 3_665 ?
P2 O24 Mg1 140.59(14) . 5_766 ?
P2 O24 Ca1B 131.92(16) . 4_657 ?
Mg1 O24 Ca1B 87.24(13) 5_766 4_657 ?
O14 B1 O22 102.8(2) 5_766 . ?
O14 B1 O21 112.6(3) 5_766 . ?
O22 B1 O21 113.6(3) . . ?
O14 B1 O11 114.4(3) 5_766 . ?
O22 B1 O11 112.1(3) . . ?
O21 B1 O11 101.8(2) . . ?
Ca1B O3 Ca1B 97.4(3) 1_565 6_566 ?
Ca1B O3 Ca1A 31.62(11) 1_565 1_565 ?
Ca1B O3 Ca1A 114.8(3) 6_566 1_565 ?
Ca1B O3 Ca1A 114.8(3) 1_565 6_566 ?
Ca1B O3 Ca1A 31.62(11) 6_566 6_566 ?
Ca1A O3 Ca1A 141.8(3) 1_565 6_566 ?
Ca1B O3 H31 28(5) 1_565 . ?
Ca1B O3 H31 82(6) 6_566 . ?
Ca1A O3 H31 60(5) 1_565 . ?
Ca1A O3 H31 90(6) 6_566 . ?
Ca1B O3 H32 128(5) 1_565 . ?
Ca1B O3 H32 85(7) 6_566 . ?
Ca1A O3 H32 149(6) 1_565 . ?
Ca1A O3 H32 53(7) 6_566 . ?
H31 O3 H32 103.1(19) . . ?
Ca1A O4 Ca1A 97.2(3) 2_654 6_566 ?
Ca1A O4 Ca1B 31.71(11) 2_654 2_654 ?
Ca1A O4 Ca1B 114.9(3) 6_566 2_654 ?
Ca1A O4 Ca1B 114.9(3) 2_654 6_566 ?
Ca1A O4 Ca1B 31.71(11) 6_566 6_566 ?
Ca1B O4 Ca1B 142.1(3) 2_654 6_566 ?
Ca1A O4 H41 129(7) 2_654 . ?
Ca1A O4 H41 114(6) 6_566 . ?
Ca1B O4 H41 129(6) 2_654 . ?
Ca1B O4 H41 83(6) 6_566 . ?
Ca1A O4 H42 77(6) 2_654 . ?
Ca1A O4 H42 134(7) 6_566 . ?
Ca1B O4 H42 46(6) 2_654 . ?
Ca1B O4 H42 158(7) 6_566 . ?
H41 O4 H42 104(2) . . ?

loop_
_geom_bond_atom_site_label_1
_geom_bond_atom_site_label_2
_geom_bond_distance
_geom_bond_site_symmetry_2
_geom_bond_publ_flag
Mg1 O13 2.041(3) 6_666 ?
Mg1 O24 2.042(3) 5_766 ?
Mg1 O12 2.051(2) . ?
Mg1 O23 2.055(2) 3_664 ?
Mg1 O1 2.222(3) . ?
Mg1 O2 2.226(3) . ?
Mg1 Ca1A 3.125(3) . ?
Mg1 Ca1B 3.135(3) 2_654 ?
Mg1 Ca1B 3.882(4) . ?
Mg1 Ca1A 3.885(3) 2_654 ?
Ca1A Ca1B 1.321(4) . ?
Ca1A O4 2.233(5) 3_665 ?
Ca1A O2 2.434(4) 3_665 ?
Ca1A O12 2.444(4) . ?
Ca1A O13 2.477(4) 6_666 ?
Ca1A O3 2.516(4) 1_545 ?
Ca1A O1 2.520(4) . ?
Ca1A O2 2.705(4) 6_666 ?
Ca1A Ca1A 3.350(6) 5_766 ?
Ca1A Ca1B 3.998(5) 6_556 ?
Ca1A H12 1.79(3) . ?
Ca1A H31 2.19(9) 1_545 ?
Ca1A H32 2.08(11) 6_666 ?
Ca1A H42 2.23(10) 3_665 ?
Ca1B O3 2.225(5) 1_545 ?
Ca1B O1 2.442(4) . ?
Ca1B O23 2.455(4) 2_654 ?
Ca1B O24 2.480(4) 4_547 ?
Ca1B O4 2.507(4) 3_665 ?
Ca1B O2 2.518(4) 3_665 ?
Ca1B O1 2.708(5) 6_556 ?
Ca1B Ca1B 3.344(6) 6_556 ?
Ca1B H12 1.473(14) . ?
Ca1B H31 1.43(7) 1_545 ?
Ca1B H32 2.36(11) 6_666 ?
Ca1B H42 1.95(10) 3_665 ?
P1 O12 1.503(3) . ?
P1 O13 1.505(3) . ?
P1 O14 1.562(2) . ?
P1 O11 1.568(2) . ?
P2 O23 1.501(3) . ?
P2 O24 1.509(3) . ?
P2 O22 1.558(2) 4_557 ?
P2 O21 1.565(2) . ?
O1 H11 0.979(13) . ?
O1 H12 0.986(13) . ?
O2 H21 0.981(13) . ?
O2 H22 0.994(13) . ?
O11 B1 1.486(4) . ?
O14 B1 1.459(4) 5_766 ?
O21 B1 1.477(4) . ?
O22 B1 1.462(4) . ?
O3 H31 0.994(14) . ?
O3 H32 0.998(14) . ?
O4 H41 0.994(14) . ?
O4 H42 0.994(14) . ?

loop_
_geom_hbond_atom_site_label_D
_geom_hbond_atom_site_label_H
_geom_hbond_atom_site_label_A
_geom_hbond_distance_DH
_geom_hbond_distance_HA
_geom_hbond_distance_DA
_geom_hbond_angle_DHA
_geom_hbond_site_symmetry_A
_geom_hbond_publ_flag
O1 H11 O11 0.979(13) 2.539(19) 3.381(3) 144(2) 2_654 yes
O1 H11 O21 0.979(13) 1.836(19) 2.750(4) 154(3) 2_654 yes
O2 H21 O11 0.981(13) 1.791(17) 2.743(4) 163(3) 2_654 yes
O2 H21 O12 0.981(13) 2.56(3) 3.197(3) 122(2) 2_654 yes
O2 H22 O13 0.994(13) 1.889(15) 2.833(3) 157(3) . yes
O3 H31 O1 0.994(14) 2.16(8) 2.899(5) 129(7) 6_566 yes
O3 H32 O13 0.998(14) 2.34(5) 3.232(3) 148(7) . yes
O3 H32 O14 0.998(14) 2.21(8) 2.985(5) 133(9) . yes
O4 H41 O22 0.994(14) 2.02(3) 2.998(5) 167(10) 6_676 yes
O4 H42 O22 0.994(14) 2.34(9) 2.998(5) 123(8) 2_764 yes
O4 H42 O24 0.994(14) 2.38(7) 3.226(3) 142(9) 5_766 yes
